data_4069788
loop_
_publ_author_name
'Hao, Jingjun'
'Song, Haibin'
'Cui, Chunming'

_publ_section_title
;
 C&#x2212;H and Si&#x2212;N Bond Oxygenations of a Divalent Ytterbium
 Amide of the Pyrrolyl-Cyclopentadienyl Ligand
;
_journal_issue 14
_journal_name_full Organometallics
_journal_page_first 3970
_journal_paper_doi 10.1021/om9004127
_journal_volume 28
_journal_year 2009
_chemical_formula_sum 'C36 H61 N3 O2 Si4 Yb2'
_chemical_formula_weight 1026.32
_chemical_name_systematic
; 
 ? 
;
_space_group_IT_number 14
_symmetry_cell_setting monoclinic
_symmetry_space_group_name_Hall '-P 2yn'
_symmetry_space_group_name_H-M 'P 1 21/n 1'
_atom_sites_solution_hydrogens geom
_atom_sites_solution_primary direct
_atom_sites_solution_secondary difmap
_audit_creation_method SHELXL-97
_cell_angle_alpha 90.00
_cell_angle_beta 98.66(3)
_cell_angle_gamma 90.00
_cell_formula_units_Z 4
_cell_length_a 12.099(2)
_cell_length_b 26.325(5)
_cell_length_c 13.147(3)
_cell_measurement_reflns_used 10973
_cell_measurement_temperature 113(2)
_cell_measurement_theta_max 27.5
_cell_measurement_theta_min 1.8
_cell_volume 4139.7(14)
_computing_cell_refinement CrystalClear
_computing_data_collection 'CrystalClear(Rigaku/MSC Inc., 2005)'
_computing_data_reduction CrystalClear
_computing_molecular_graphics 'Bruker SHELXTL'
_computing_publication_material 'Bruker SHELXTL'
_computing_structure_refinement 'SHELXL-97 (Sheldrick, 1997)'
_computing_structure_solution 'SHELXS-97 (Sheldrick, 1990)'
_diffrn_ambient_temperature 113(2)
_diffrn_detector_area_resol_mean 7.31
_diffrn_measured_fraction_theta_full 0.999
_diffrn_measured_fraction_theta_max 0.999
_diffrn_measurement_device_type 'Rigaku Saturn CCD area detector'
_diffrn_measurement_method '\w and \f scans'
_diffrn_radiation_monochromator confocal
_diffrn_radiation_source 'rotating anode'
_diffrn_radiation_type MoK\a
_diffrn_radiation_wavelength 0.71073
_diffrn_reflns_av_R_equivalents 0.1596
_diffrn_reflns_av_sigmaI/netI 0.1459
_diffrn_reflns_limit_h_max 8
_diffrn_reflns_limit_h_min -14
_diffrn_reflns_limit_k_max 31
_diffrn_reflns_limit_k_min -31
_diffrn_reflns_limit_l_max 15
_diffrn_reflns_limit_l_min -15
_diffrn_reflns_number 28176
_diffrn_reflns_theta_full 25.00
_diffrn_reflns_theta_max 25.00
_diffrn_reflns_theta_min 1.75
_diffrn_standards_decay_% 0
_diffrn_standards_interval_count 0
_diffrn_standards_interval_time 0
_diffrn_standards_number 0
_exptl_absorpt_coefficient_mu 4.640
_exptl_absorpt_correction_T_max 0.6059
_exptl_absorpt_correction_T_min 0.4889
_exptl_absorpt_correction_type multi-scan
_exptl_absorpt_process_details CrystalClear
_exptl_crystal_colour pink
_exptl_crystal_density_diffrn 1.647
_exptl_crystal_density_method 'not measured'
_exptl_crystal_description prism
_exptl_crystal_F_000 2040
_exptl_crystal_size_max 0.18
_exptl_crystal_size_mid 0.16
_exptl_crystal_size_min 0.12
_refine_diff_density_max 1.270
_refine_diff_density_min -2.202
_refine_diff_density_rms 0.220
_refine_ls_extinction_method none
_refine_ls_goodness_of_fit_ref 1.021
_refine_ls_hydrogen_treatment constr
_refine_ls_matrix_type full
_refine_ls_number_parameters 442
_refine_ls_number_reflns 7299
_refine_ls_number_restraints 12
_refine_ls_restrained_S_all 1.020
_refine_ls_R_factor_all 0.0625
_refine_ls_R_factor_gt 0.0470
_refine_ls_shift/su_max 0.003
_refine_ls_shift/su_mean 0.000
_refine_ls_structure_factor_coef Fsqd
_refine_ls_weighting_details 'calc w=1/[\s^2^(Fo^2^)+(0.0255P)^2^+0.0000P] where P=(Fo^2^+2Fc^2^)/3'
_refine_ls_weighting_scheme calc
_refine_ls_wR_factor_gt 0.1001
_refine_ls_wR_factor_ref 0.1055
_reflns_number_gt 5693
_reflns_number_total 7299
_reflns_threshold_expression >2sigma(I)
_cod_data_source_file om9004127_si_002.cif
_cod_data_source_block r90115b1
_cod_depositor_comments
;
The following automatic conversions were performed:

'_symmetry_cell_setting' value 'Monoclinic' changed to 'monoclinic'
according to /home/saulius/struct/CIF-dictionaries/cif_core.dic
dictionary named 'cif_core.dic' version 2.4.2 from 2011-04-26.

Automatic conversion script
Id: cif_fix_values 1715 2011-07-08 13:25:40Z adriana 
;
_cod_original_sg_symbol_H-M P2(1)/n
_cod_database_code 4069788

loop_
_symmetry_equiv_pos_as_xyz
'x, y, z'
'-x+1/2, y+1/2, -z+1/2'
'-x, -y, -z'
'x-1/2, -y-1/2, z-1/2'

loop_
_atom_site_label
_atom_site_type_symbol
_atom_site_fract_x
_atom_site_fract_y
_atom_site_fract_z
_atom_site_U_iso_or_equiv
_atom_site_adp_type
_atom_site_occupancy
_atom_site_symmetry_multiplicity
_atom_site_calc_flag
_atom_site_refinement_flags
Yb1 Yb 0.34052(2) 0.100534(11) 0.18920(2) 0.01579(10) Uani 1 1 d .
Yb2 Yb 0.14985(2) 0.144239(11) 0.359115(19) 0.01345(10) Uani 1 1 d .
Si1 Si 0.23526(14) -0.03148(7) 0.17885(14) 0.0172(4) Uani 1 1 d .
Si2 Si 0.12550(13) 0.18354(8) 0.07285(13) 0.0170(4) Uani 1 1 d .
Si3 Si 0.26367(15) 0.18364(8) 0.60937(14) 0.0202(4) Uani 1 1 d .
Si4 Si 0.07940(16) 0.10504(8) 0.56941(14) 0.0217(5) Uani 1 1 d .
N1 N 0.2502(4) -0.0179(2) 0.3131(4) 0.0156(12) Uani 1 1 d U
N2 N 0.3366(4) 0.1670(2) 0.3330(4) 0.0202(13) Uani 1 1 d .
N4 N 0.1724(4) 0.1471(2) 0.5273(4) 0.0178(13) Uani 1 1 d .
O1 O 0.2201(3) 0.07253(17) 0.2966(3) 0.0141(9) Uani 1 1 d .
O2 O 0.2228(4) 0.14059(18) 0.0940(3) 0.0214(11) Uani 1 1 d .
C1 C 0.2546(5) 0.0303(3) 0.3564(5) 0.0186(16) Uani 1 1 d .
C2 C 0.2920(5) 0.0273(3) 0.4598(5) 0.0221(16) Uani 1 1 d .
H2 H 0.3025 0.0547 0.5074 0.026 Uiso 1 1 calc R
C3 C 0.3118(5) -0.0250(3) 0.4816(5) 0.0237(17) Uani 1 1 d .
H3 H 0.3374 -0.0390 0.5475 0.028 Uiso 1 1 calc R
C4 C 0.2880(5) -0.0518(3) 0.3922(5) 0.0267(18) Uani 1 1 d .
H4 H 0.2959 -0.0874 0.3850 0.032 Uiso 1 1 calc R
C5 C 0.3376(5) 0.0097(3) 0.1274(5) 0.0185(15) Uani 1 1 d .
C6 C 0.4511(5) 0.0180(3) 0.1791(5) 0.0190(15) Uani 1 1 d .
C7 C 0.5037(5) 0.0525(3) 0.1200(5) 0.0200(16) Uani 1 1 d .
C8 C 0.4254(5) 0.0660(3) 0.0310(5) 0.0203(16) Uani 1 1 d .
C9 C 0.3271(5) 0.0388(3) 0.0354(5) 0.0214(16) Uani 1 1 d .
C10 C 0.5057(5) -0.0081(3) 0.2775(5) 0.0267(18) Uani 1 1 d .
H10A H 0.5868 -0.0031 0.2858 0.040 Uiso 1 1 calc R
H10B H 0.4887 -0.0445 0.2735 0.040 Uiso 1 1 calc R
H10C H 0.4765 0.0067 0.3366 0.040 Uiso 1 1 calc R
C11 C 0.6236(5) 0.0692(3) 0.1370(6) 0.0314(19) Uani 1 1 d .
H11A H 0.6623 0.0540 0.2005 0.047 Uiso 1 1 calc R
H11B H 0.6270 0.1063 0.1428 0.047 Uiso 1 1 calc R
H11C H 0.6597 0.0584 0.0787 0.047 Uiso 1 1 calc R
C12 C 0.4478(7) 0.1001(3) -0.0557(6) 0.037(2) Uani 1 1 d .
H12A H 0.4711 0.0795 -0.1108 0.055 Uiso 1 1 calc R
H12B H 0.5073 0.1242 -0.0302 0.055 Uiso 1 1 calc R
H12C H 0.3795 0.1188 -0.0825 0.055 Uiso 1 1 calc R
C13 C 0.2252(6) 0.0424(3) -0.0475(5) 0.0292(18) Uani 1 1 d .
H13A H 0.1859 0.0744 -0.0399 0.044 Uiso 1 1 calc R
H13B H 0.1749 0.0138 -0.0407 0.044 Uiso 1 1 calc R
H13C H 0.2491 0.0413 -0.1155 0.044 Uiso 1 1 calc R
C14 C 0.2673(6) -0.0999(3) 0.1679(5) 0.0260(17) Uani 1 1 d .
H14A H 0.3435 -0.1066 0.2024 0.039 Uiso 1 1 calc R
H14B H 0.2613 -0.1092 0.0952 0.039 Uiso 1 1 calc R
H14C H 0.2142 -0.1200 0.2005 0.039 Uiso 1 1 calc R
C15 C 0.0863(5) -0.0196(3) 0.1256(5) 0.0201(15) Uani 1 1 d .
H15A H 0.0380 -0.0364 0.1688 0.030 Uiso 1 1 calc R
H15B H 0.0705 -0.0331 0.0554 0.030 Uiso 1 1 calc R
H15C H 0.0717 0.0171 0.1244 0.030 Uiso 1 1 calc R
C16 C 0.4206(6) 0.1336(3) 0.3738(5) 0.0220(16) Uani 1 1 d .
H16 H 0.4147 0.1099 0.4273 0.026 Uiso 1 1 calc R
C17 C 0.5148(5) 0.1397(3) 0.3256(6) 0.0298(19) Uani 1 1 d .
H17 H 0.5832 0.1215 0.3397 0.036 Uiso 1 1 calc R
C18 C 0.4877(5) 0.1783(3) 0.2517(6) 0.0293(19) Uani 1 1 d .
H18 H 0.5343 0.1911 0.2055 0.035 Uiso 1 1 calc R
C19 C 0.3809(5) 0.1938(3) 0.2595(6) 0.0228(16) Uani 1 1 d .
H19 H 0.3424 0.2200 0.2188 0.027 Uiso 1 1 calc R
C20 C 0.0602(5) 0.1906(3) 0.1942(5) 0.0146(14) Uani 1 1 d U
C21 C 0.0761(5) 0.2288(3) 0.2720(5) 0.0162(14) Uani 1 1 d .
C22 C -0.0010(5) 0.2196(3) 0.3413(5) 0.0151(14) Uani 1 1 d .
C23 C -0.0642(5) 0.1754(3) 0.3096(5) 0.0156(14) Uani 1 1 d .
C24 C -0.0259(5) 0.1569(3) 0.2195(5) 0.0141(14) Uani 1 1 d .
C25 C 0.1508(5) 0.2749(3) 0.2760(5) 0.0258(17) Uani 1 1 d .
H25A H 0.2262 0.2659 0.3093 0.039 Uiso 1 1 calc R
H25B H 0.1208 0.3019 0.3153 0.039 Uiso 1 1 calc R
H25C H 0.1539 0.2868 0.2058 0.039 Uiso 1 1 calc R
C26 C -0.0169(5) 0.2530(3) 0.4315(5) 0.0247(17) Uani 1 1 d .
H26A H -0.0748 0.2784 0.4094 0.037 Uiso 1 1 calc R
H26B H 0.0535 0.2702 0.4573 0.037 Uiso 1 1 calc R
H26C H -0.0399 0.2320 0.4863 0.037 Uiso 1 1 calc R
C27 C -0.1658(6) 0.1574(3) 0.3514(6) 0.0275(18) Uani 1 1 d .
H27A H -0.1764 0.1210 0.3376 0.041 Uiso 1 1 calc R
H27B H -0.2316 0.1760 0.3182 0.041 Uiso 1 1 calc R
H27C H -0.1560 0.1633 0.4258 0.041 Uiso 1 1 calc R
C28 C -0.0768(5) 0.1111(3) 0.1594(5) 0.0219(16) Uani 1 1 d .
H28A H -0.0870 0.0835 0.2073 0.033 Uiso 1 1 calc R
H28B H -0.0268 0.0997 0.1118 0.033 Uiso 1 1 calc R
H28C H -0.1494 0.1204 0.1203 0.033 Uiso 1 1 calc R
C29 C 0.1804(6) 0.2455(3) 0.0304(6) 0.0283(17) Uani 1 1 d .
H29A H 0.2445 0.2563 0.0803 0.042 Uiso 1 1 calc R
H29B H 0.1215 0.2713 0.0260 0.042 Uiso 1 1 calc R
H29C H 0.2038 0.2412 -0.0372 0.042 Uiso 1 1 calc R
C30 C 0.0201(5) 0.1637(3) -0.0389(5) 0.0255(17) Uani 1 1 d .
H30A H 0.0534 0.1657 -0.1023 0.038 Uiso 1 1 calc R
H30B H -0.0450 0.1862 -0.0443 0.038 Uiso 1 1 calc R
H30C H -0.0034 0.1286 -0.0287 0.038 Uiso 1 1 calc R
C31 C 0.3034(7) 0.2424(3) 0.5472(6) 0.038(2) Uani 1 1 d .
H31A H 0.3387 0.2337 0.4871 0.057 Uiso 1 1 calc R
H31B H 0.3561 0.2619 0.5962 0.057 Uiso 1 1 calc R
H31C H 0.2364 0.2629 0.5252 0.057 Uiso 1 1 calc R
C32 C 0.3954(6) 0.1484(3) 0.6571(6) 0.034(2) Uani 1 1 d .
H32A H 0.3769 0.1147 0.6814 0.051 Uiso 1 1 calc R
H32B H 0.4386 0.1673 0.7139 0.051 Uiso 1 1 calc R
H32C H 0.4399 0.1447 0.6010 0.051 Uiso 1 1 calc R
C33 C 0.2053(6) 0.2040(3) 0.7267(5) 0.035(2) Uani 1 1 d .
H33A H 0.1339 0.2215 0.7062 0.053 Uiso 1 1 calc R
H33B H 0.2580 0.2270 0.7676 0.053 Uiso 1 1 calc R
H33C H 0.1932 0.1740 0.7680 0.053 Uiso 1 1 calc R
C34 C 0.0142(5) 0.0653(3) 0.4560(5) 0.0230(16) Uani 1 1 d .
H34A H 0.0007 0.0867 0.3942 0.034 Uiso 1 1 calc R
H34B H -0.0568 0.0512 0.4701 0.034 Uiso 1 1 calc R
H34C H 0.0650 0.0376 0.4448 0.034 Uiso 1 1 calc R
C35 C -0.0348(5) 0.1365(3) 0.6284(6) 0.034(2) Uani 1 1 d .
H35A H -0.0029 0.1524 0.6936 0.051 Uiso 1 1 calc R
H35B H -0.0902 0.1111 0.6410 0.051 Uiso 1 1 calc R
H35C H -0.0709 0.1625 0.5813 0.051 Uiso 1 1 calc R
C36 C 0.1437(6) 0.0583(3) 0.6675(5) 0.037(2) Uani 1 1 d .
H36A H 0.1850 0.0327 0.6342 0.055 Uiso 1 1 calc R
H36B H 0.0848 0.0416 0.6991 0.055 Uiso 1 1 calc R
H36C H 0.1951 0.0759 0.7207 0.055 Uiso 1 1 calc R

loop_
_atom_site_aniso_label
_atom_site_aniso_U_11
_atom_site_aniso_U_22
_atom_site_aniso_U_33
_atom_site_aniso_U_23
_atom_site_aniso_U_13
_atom_site_aniso_U_12
Yb1 0.01435(15) 0.0117(2) 0.02178(17) -0.00222(12) 0.00418(12) 0.00091(11)
Yb2 0.01378(14) 0.0103(2) 0.01605(15) -0.00083(11) 0.00139(11) 0.00072(11)
Si1 0.0175(8) 0.0132(11) 0.0198(9) -0.0009(8) -0.0004(7) 0.0022(7)
Si2 0.0176(8) 0.0114(11) 0.0219(9) 0.0002(8) 0.0030(7) 0.0029(8)
Si3 0.0202(8) 0.0185(12) 0.0208(9) -0.0019(8) -0.0006(7) -0.0044(8)
Si4 0.0260(9) 0.0216(13) 0.0177(9) 0.0012(8) 0.0035(8) -0.0057(9)
N1 0.021(3) 0.003(3) 0.022(3) -0.002(2) -0.001(2) -0.003(2)
N2 0.018(3) 0.018(4) 0.023(3) -0.008(3) -0.001(2) 0.000(2)
N4 0.020(3) 0.022(4) 0.012(2) -0.005(2) 0.002(2) 0.000(2)
O1 0.017(2) 0.009(3) 0.017(2) -0.0023(18) 0.0054(17) -0.0003(19)
O2 0.018(2) 0.018(3) 0.029(2) -0.003(2) 0.005(2) 0.008(2)
C1 0.019(3) 0.020(5) 0.017(3) 0.011(3) 0.000(3) -0.004(3)
C2 0.029(3) 0.022(5) 0.015(3) -0.009(3) 0.004(3) 0.000(3)
C3 0.030(4) 0.015(4) 0.023(3) 0.001(3) -0.006(3) 0.005(3)
C4 0.026(3) 0.025(5) 0.028(4) 0.012(3) 0.002(3) 0.000(3)
C5 0.011(3) 0.023(5) 0.020(3) -0.006(3) 0.000(3) 0.001(3)
C6 0.015(3) 0.016(4) 0.026(4) -0.005(3) 0.003(3) 0.001(3)
C7 0.021(3) 0.008(4) 0.031(4) -0.004(3) 0.008(3) 0.001(3)
C8 0.023(3) 0.019(5) 0.021(3) 0.001(3) 0.010(3) 0.007(3)
C9 0.022(3) 0.020(5) 0.022(3) -0.004(3) 0.001(3) 0.003(3)
C10 0.017(3) 0.032(5) 0.028(4) -0.002(3) -0.008(3) 0.004(3)
C11 0.020(3) 0.020(5) 0.056(5) -0.008(4) 0.013(3) -0.004(3)
C12 0.051(5) 0.023(6) 0.043(5) -0.008(4) 0.028(4) 0.001(4)
C13 0.042(4) 0.023(5) 0.021(3) 0.002(3) -0.004(3) 0.006(4)
C14 0.028(4) 0.026(5) 0.024(4) -0.010(3) 0.005(3) -0.002(3)
C15 0.015(3) 0.018(4) 0.027(3) -0.006(3) 0.003(3) -0.002(3)
C16 0.025(3) 0.015(4) 0.025(3) -0.003(3) 0.000(3) -0.001(3)
C17 0.014(3) 0.016(5) 0.057(5) -0.010(4) -0.004(3) 0.002(3)
C18 0.017(3) 0.027(5) 0.047(5) 0.000(4) 0.013(3) -0.006(3)
C19 0.024(3) 0.008(4) 0.036(4) -0.006(3) 0.001(3) -0.006(3)
C20 0.017(3) 0.003(3) 0.025(3) 0.002(3) 0.005(2) 0.002(3)
C21 0.016(3) 0.009(4) 0.022(3) -0.001(3) -0.001(3) 0.001(3)
C22 0.013(3) 0.016(4) 0.017(3) -0.002(3) 0.002(2) 0.005(3)
C23 0.019(3) 0.004(4) 0.023(3) -0.001(3) 0.002(3) -0.002(3)
C24 0.010(3) 0.008(4) 0.022(3) -0.001(3) -0.001(2) 0.001(2)
C25 0.018(3) 0.028(5) 0.030(4) 0.003(3) 0.003(3) 0.003(3)
C26 0.025(3) 0.026(5) 0.022(3) 0.000(3) 0.001(3) 0.006(3)
C27 0.026(3) 0.022(5) 0.037(4) 0.004(3) 0.012(3) -0.003(3)
C28 0.024(3) 0.013(4) 0.028(4) -0.001(3) 0.001(3) 0.001(3)
C29 0.039(4) 0.014(5) 0.035(4) 0.003(3) 0.017(3) -0.001(3)
C30 0.024(3) 0.028(5) 0.024(3) -0.001(3) 0.003(3) 0.007(3)
C31 0.043(4) 0.031(6) 0.035(4) -0.004(4) -0.004(4) -0.009(4)
C32 0.027(4) 0.040(6) 0.032(4) -0.011(4) -0.004(3) -0.002(4)
C33 0.044(5) 0.025(5) 0.038(4) -0.009(4) 0.007(4) -0.006(4)
C34 0.026(3) 0.015(4) 0.027(4) 0.007(3) 0.001(3) -0.007(3)
C35 0.017(3) 0.043(6) 0.043(4) -0.015(4) 0.006(3) -0.006(3)
C36 0.045(4) 0.036(6) 0.026(4) 0.010(4) 0.001(3) -0.012(4)

loop_
_atom_type_symbol
_atom_type_description
_atom_type_scat_dispersion_real
_atom_type_scat_dispersion_imag
_atom_type_scat_source
C C 0.0033 0.0016 'International Tables Vol C Tables 4.2.6.8 and 6.1.1.4'
H H 0.0000 0.0000 'International Tables Vol C Tables 4.2.6.8 and 6.1.1.4'
N N 0.0061 0.0033 'International Tables Vol C Tables 4.2.6.8 and 6.1.1.4'
O O 0.0106 0.0060 'International Tables Vol C Tables 4.2.6.8 and 6.1.1.4'
Si Si 0.0817 0.0704 'International Tables Vol C Tables 4.2.6.8 and 6.1.1.4'
Yb Yb -0.3850 5.5486 'International Tables Vol C Tables 4.2.6.8 and 6.1.1.4'

loop_
_geom_angle_atom_site_label_1
_geom_angle_atom_site_label_2
_geom_angle_atom_site_label_3
_geom_angle
O2 Yb1 O1 95.39(16)
O2 Yb1 C5 108.51(18)
O1 Yb1 C5 85.09(19)
O2 Yb1 C6 136.60(19)
O1 Yb1 C6 98.29(19)
C5 Yb1 C6 33.18(18)
O2 Yb1 C9 83.6(2)
O1 Yb1 C9 108.0(2)
C5 Yb1 C9 32.3(2)
C6 Yb1 C9 53.0(2)
O2 Yb1 N2 90.60(18)
O1 Yb1 N2 71.60(17)
C5 Yb1 N2 151.3(2)
C6 Yb1 N2 132.80(18)
C9 Yb1 N2 174.15(18)
O2 Yb1 C8 90.78(19)
O1 Yb1 C8 137.5(2)
C5 Yb1 C8 53.3(2)
C6 Yb1 C8 52.7(2)
C9 Yb1 C8 31.2(2)
N2 Yb1 C8 150.5(2)
O2 Yb1 C7 121.93(19)
O1 Yb1 C7 129.74(19)
C5 Yb1 C7 53.6(2)
C6 Yb1 C7 31.5(2)
C9 Yb1 C7 52.1(2)
N2 Yb1 C7 132.78(18)
C8 Yb1 C7 31.79(19)
O2 Yb1 C16 121.5(2)
O1 Yb1 C16 73.63(19)
C5 Yb1 C16 126.7(2)
C6 Yb1 C16 101.9(2)
C9 Yb1 C16 154.9(2)
N2 Yb1 C16 30.95(19)
C8 Yb1 C16 135.7(2)
C7 Yb1 C16 106.8(2)
O2 Yb1 C19 79.0(2)
O1 Yb1 C19 100.61(19)
C5 Yb1 C19 170.25(19)
C6 Yb1 C19 137.3(2)
C9 Yb1 C19 147.7(2)
N2 Yb1 C19 30.4(2)
C8 Yb1 C19 121.8(2)
C7 Yb1 C19 117.4(2)
C16 Yb1 C19 49.1(2)
O2 Yb1 C17 126.9(2)
O1 Yb1 C17 102.4(2)
C5 Yb1 C17 122.4(2)
C6 Yb1 C17 89.8(2)
C9 Yb1 C17 134.3(2)
N2 Yb1 C17 50.68(19)
C8 Yb1 C17 107.1(2)
C7 Yb1 C17 82.2(2)
C16 Yb1 C17 29.9(2)
C19 Yb1 C17 48.8(2)
O2 Yb1 C18 99.1(2)
O1 Yb1 C18 119.75(19)
C5 Yb1 C18 141.0(2)
C6 Yb1 C18 109.0(2)
C9 Yb1 C18 131.5(2)
N2 Yb1 C18 50.3(2)
C8 Yb1 C18 100.5(2)
C7 Yb1 C18 88.6(2)
C16 Yb1 C18 49.1(2)
C19 Yb1 C18 29.4(2)
C17 Yb1 C18 29.6(2)
N4 Yb2 O1 113.43(18)
N4 Yb2 N2 99.12(19)
O1 Yb2 N2 75.28(17)
N4 Yb2 C20 143.6(2)
O1 Yb2 C20 102.82(18)
N2 Yb2 C20 92.67(19)
N4 Yb2 C21 113.4(2)
O1 Yb2 C21 132.37(18)
N2 Yb2 C21 89.5(2)
C20 Yb2 C21 32.0(2)
N4 Yb2 C24 132.1(2)
O1 Yb2 C24 99.27(17)
N2 Yb2 C24 123.29(19)
C20 Yb2 C24 32.31(19)
C21 Yb2 C24 52.57(19)
N4 Yb2 C22 92.4(2)
O1 Yb2 C22 150.34(16)
N2 Yb2 C22 116.3(2)
C20 Yb2 C22 51.86(19)
C21 Yb2 C22 31.14(19)
C24 Yb2 C22 51.19(19)
N4 Yb2 C23 101.7(2)
O1 Yb2 C23 124.20(17)
N2 Yb2 C23 140.8(2)
C20 Yb2 C23 52.2(2)
C21 Yb2 C23 51.7(2)
C24 Yb2 C23 30.98(19)
C22 Yb2 C23 30.59(19)
N4 Yb2 Yb1 129.68(14)
O1 Yb2 Yb1 37.64(11)
N2 Yb2 Yb1 45.22(13)
C20 Yb2 Yb1 81.88(14)
C21 Yb2 Yb1 102.00(15)
C24 Yb2 Yb1 97.68(14)
C22 Yb2 Yb1 131.89(13)
C23 Yb2 Yb1 128.53(14)
N1 Si1 C5 105.7(3)
N1 Si1 C14 106.3(3)
C5 Si1 C14 112.5(3)
N1 Si1 C15 106.7(3)
C5 Si1 C15 115.3(3)
C14 Si1 C15 109.7(3)
O2 Si2 C30 109.3(3)
O2 Si2 C29 112.0(3)
C30 Si2 C29 103.9(3)
O2 Si2 C20 107.9(3)
C30 Si2 C20 111.6(3)
C29 Si2 C20 112.1(3)
N4 Si3 C31 112.1(3)
N4 Si3 C32 111.6(3)
C31 Si3 C32 107.4(4)
N4 Si3 C33 113.0(3)
C31 Si3 C33 106.4(4)
C32 Si3 C33 105.9(4)
N4 Si4 C36 114.9(3)
N4 Si4 C35 113.9(3)
C36 Si4 C35 105.2(4)
N4 Si4 C34 108.4(3)
C36 Si4 C34 105.1(4)
C35 Si4 C34 108.9(3)
C1 N1 C4 107.0(5)
C1 N1 Si1 125.5(4)
C4 N1 Si1 125.6(5)
C19 N2 C16 104.9(6)
C19 N2 Yb2 134.7(4)
C16 N2 Yb2 115.7(5)
C19 N2 Yb1 77.3(4)
C16 N2 Yb1 76.2(4)
Yb2 N2 Yb1 93.25(18)
Si3 N4 Si4 123.1(3)
Si3 N4 Yb2 128.7(3)
Si4 N4 Yb2 108.2(2)
C1 O1 Yb2 123.9(4)
C1 O1 Yb1 116.1(4)
Yb2 O1 Yb1 105.18(18)
Si2 O2 Yb1 152.2(3)
C2 C1 N1 110.0(6)
C2 C1 O1 129.3(7)
N1 C1 O1 120.7(5)
C1 C2 C3 106.0(6)
C1 C2 H2 127.0
C3 C2 H2 127.0
C4 C3 C2 108.7(6)
C4 C3 H3 125.7
C2 C3 H3 125.7
C3 C4 N1 108.4(7)
C3 C4 H4 125.8
N1 C4 H4 125.8
C9 C5 C6 105.9(6)
C9 C5 Si1 130.4(5)
C6 C5 Si1 123.7(5)
C9 C5 Yb1 76.0(4)
C6 C5 Yb1 75.1(4)
Si1 C5 Yb1 114.6(3)
C7 C6 C5 108.2(6)
C7 C6 C10 125.8(6)
C5 C6 C10 125.9(6)
C7 C6 Yb1 76.4(4)
C5 C6 Yb1 71.8(4)
C10 C6 Yb1 119.9(4)
C6 C7 C8 108.1(6)
C6 C7 C11 127.9(6)
C8 C7 C11 123.6(7)
C6 C7 Yb1 72.1(4)
C8 C7 Yb1 74.0(4)
C11 C7 Yb1 124.7(5)
C9 C8 C7 107.6(6)
C9 C8 C12 125.9(6)
C7 C8 C12 126.3(6)
C9 C8 Yb1 72.9(4)
C7 C8 Yb1 74.2(4)
C12 C8 Yb1 122.0(5)
C8 C9 C5 110.0(5)
C8 C9 C13 122.9(6)
C5 C9 C13 127.1(6)
C8 C9 Yb1 75.9(4)
C5 C9 Yb1 71.6(4)
C13 C9 Yb1 118.1(5)
C6 C10 H10A 109.5
C6 C10 H10B 109.5
H10A C10 H10B 109.5
C6 C10 H10C 109.5
H10A C10 H10C 109.5
H10B C10 H10C 109.5
C7 C11 H11A 109.5
C7 C11 H11B 109.5
H11A C11 H11B 109.5
C7 C11 H11C 109.5
H11A C11 H11C 109.5
H11B C11 H11C 109.5
C8 C12 H12A 109.5
C8 C12 H12B 109.5
H12A C12 H12B 109.5
C8 C12 H12C 109.5
H12A C12 H12C 109.5
H12B C12 H12C 109.5
C9 C13 H13A 109.5
C9 C13 H13B 109.5
H13A C13 H13B 109.5
C9 C13 H13C 109.5
H13A C13 H13C 109.5
H13B C13 H13C 109.5
Si1 C14 H14A 109.5
Si1 C14 H14B 109.5
H14A C14 H14B 109.5
Si1 C14 H14C 109.5
H14A C14 H14C 109.5
H14B C14 H14C 109.5
Si1 C15 H15A 109.5
Si1 C15 H15B 109.5
H15A C15 H15B 109.5
Si1 C15 H15C 109.5
H15A C15 H15C 109.5
H15B C15 H15C 109.5
N2 C16 C17 110.6(6)
N2 C16 Yb1 72.9(3)
C17 C16 Yb1 80.2(4)
N2 C16 H16 124.7
C17 C16 H16 124.7
Yb1 C16 H16 114.1
C16 C17 C18 106.0(6)
C16 C17 Yb1 69.8(4)
C18 C17 Yb1 75.3(4)
C16 C17 H17 127.0
C18 C17 H17 127.0
Yb1 C17 H17 119.8
C19 C18 C17 106.6(7)
C19 C18 Yb1 70.8(4)
C17 C18 Yb1 75.1(4)
C19 C18 H18 126.7
C17 C18 H18 126.7
Yb1 C18 H18 119.4
N2 C19 C18 111.8(7)
N2 C19 Yb1 72.3(4)
C18 C19 Yb1 79.9(5)
N2 C19 H19 124.1
C18 C19 H19 124.1
Yb1 C19 H19 115.3
C21 C20 C24 107.0(6)
C21 C20 Si2 130.2(5)
C24 C20 Si2 122.7(5)
C21 C20 Yb2 74.8(4)
C24 C20 Yb2 75.1(3)
Si2 C20 Yb2 119.0(3)
C22 C21 C20 108.0(6)
C22 C21 C25 124.3(6)
C20 C21 C25 127.4(6)
C22 C21 Yb2 77.7(4)
C20 C21 Yb2 73.3(4)
C25 C21 Yb2 120.6(4)
C23 C22 C21 109.1(6)
C23 C22 C26 125.5(6)
C21 C22 C26 125.4(6)
C23 C22 Yb2 75.4(4)
C21 C22 Yb2 71.2(4)
C26 C22 Yb2 121.8(4)
C22 C23 C24 107.3(6)
C22 C23 C27 126.0(6)
C24 C23 C27 125.8(6)
C22 C23 Yb2 74.0(3)
C24 C23 Yb2 71.1(3)
C27 C23 Yb2 128.7(4)
C23 C24 C20 108.5(6)
C23 C24 C28 123.2(6)
C20 C24 C28 128.1(6)
C23 C24 Yb2 77.9(3)
C20 C24 Yb2 72.6(3)
C28 C24 Yb2 119.1(4)
C21 C25 H25A 109.5
C21 C25 H25B 109.5
H25A C25 H25B 109.5
C21 C25 H25C 109.5
H25A C25 H25C 109.5
H25B C25 H25C 109.5
C22 C26 H26A 109.5
C22 C26 H26B 109.5
H26A C26 H26B 109.5
C22 C26 H26C 109.5
H26A C26 H26C 109.5
H26B C26 H26C 109.5
C23 C27 H27A 109.5
C23 C27 H27B 109.5
H27A C27 H27B 109.5
C23 C27 H27C 109.5
H27A C27 H27C 109.5
H27B C27 H27C 109.5
C24 C28 H28A 109.5
C24 C28 H28B 109.5
H28A C28 H28B 109.5
C24 C28 H28C 109.5
H28A C28 H28C 109.5
H28B C28 H28C 109.5
Si2 C29 H29A 109.5
Si2 C29 H29B 109.5
H29A C29 H29B 109.5
Si2 C29 H29C 109.5
H29A C29 H29C 109.5
H29B C29 H29C 109.5
Si2 C30 H30A 109.5
Si2 C30 H30B 109.5
H30A C30 H30B 109.5
Si2 C30 H30C 109.5
H30A C30 H30C 109.5
H30B C30 H30C 109.5
Si3 C31 H31A 109.5
Si3 C31 H31B 109.5
H31A C31 H31B 109.5
Si3 C31 H31C 109.5
H31A C31 H31C 109.5
H31B C31 H31C 109.5
Si3 C32 H32A 109.5
Si3 C32 H32B 109.5
H32A C32 H32B 109.5
Si3 C32 H32C 109.5
H32A C32 H32C 109.5
H32B C32 H32C 109.5
Si3 C33 H33A 109.5
Si3 C33 H33B 109.5
H33A C33 H33B 109.5
Si3 C33 H33C 109.5
H33A C33 H33C 109.5
H33B C33 H33C 109.5
Si4 C34 H34A 109.5
Si4 C34 H34B 109.5
H34A C34 H34B 109.5
Si4 C34 H34C 109.5
H34A C34 H34C 109.5
H34B C34 H34C 109.5
Si4 C35 H35A 109.5
Si4 C35 H35B 109.5
H35A C35 H35B 109.5
Si4 C35 H35C 109.5
H35A C35 H35C 109.5
H35B C35 H35C 109.5
Si4 C36 H36A 109.5
Si4 C36 H36B 109.5
H36A C36 H36B 109.5
Si4 C36 H36C 109.5
H36A C36 H36C 109.5
H36B C36 H36C 109.5

loop_
_geom_bond_atom_site_label_1
_geom_bond_atom_site_label_2
_geom_bond_distance
Yb1 O2 2.042(4)
Yb1 O1 2.298(4)
Yb1 C5 2.523(7)
Yb1 C6 2.566(7)
Yb1 C9 2.580(7)
Yb1 N2 2.582(6)
Yb1 C8 2.617(7)
Yb1 C7 2.620(7)
Yb1 C16 2.623(6)
Yb1 C19 2.643(7)
Yb1 C17 2.754(6)
Yb1 C18 2.756(7)
Yb2 N4 2.189(5)
Yb2 O1 2.274(4)
Yb2 N2 2.412(6)
Yb2 C20 2.580(6)
Yb2 C21 2.600(7)
Yb2 C24 2.613(5)
Yb2 C22 2.683(6)
Yb2 C23 2.701(6)
Si1 N1 1.784(5)
Si1 C5 1.849(7)
Si1 C14 1.852(8)
Si1 C15 1.859(6)
Si2 O2 1.626(5)
Si2 C30 1.869(6)
Si2 C29 1.876(8)
Si2 C20 1.893(7)
Si3 N4 1.717(5)
Si3 C31 1.848(8)
Si3 C32 1.869(8)
Si3 C33 1.870(8)
Si4 N4 1.728(6)
Si4 C36 1.866(8)
Si4 C35 1.876(8)
Si4 C34 1.893(7)
N1 C1 1.387(9)
N1 C4 1.394(8)
N2 C19 1.369(9)
N2 C16 1.389(9)
O1 C1 1.389(8)
C1 C2 1.370(9)
C2 C3 1.420(10)
C2 H2 0.9500
C3 C4 1.363(10)
C3 H3 0.9500
C4 H4 0.9500
C5 C9 1.422(10)
C5 C6 1.454(7)
C6 C7 1.408(10)
C6 C10 1.524(9)
C7 C8 1.434(8)
C7 C11 1.500(8)
C8 C9 1.396(9)
C8 C12 1.508(11)
C9 C13 1.521(8)
C10 H10A 0.9800
C10 H10B 0.9800
C10 H10C 0.9800
C11 H11A 0.9800
C11 H11B 0.9800
C11 H11C 0.9800
C12 H12A 0.9800
C12 H12B 0.9800
C12 H12C 0.9800
C13 H13A 0.9800
C13 H13B 0.9800
C13 H13C 0.9800
C14 H14A 0.9800
C14 H14B 0.9800
C14 H14C 0.9800
C15 H15A 0.9800
C15 H15B 0.9800
C15 H15C 0.9800
C16 C17 1.394(10)
C16 H16 0.9500
C17 C18 1.410(11)
C17 H17 0.9500
C18 C19 1.374(9)
C18 H18 0.9500
C19 H19 0.9500
C20 C21 1.426(9)
C20 C24 1.446(9)
C21 C22 1.421(9)
C21 C25 1.508(9)
C22 C23 1.420(9)
C22 C26 1.510(9)
C23 C24 1.422(9)
C23 C27 1.498(9)
C24 C28 1.521(9)
C25 H25A 0.9800
C25 H25B 0.9800
C25 H25C 0.9800
C26 H26A 0.9800
C26 H26B 0.9800
C26 H26C 0.9800
C27 H27A 0.9800
C27 H27B 0.9800
C27 H27C 0.9800
C28 H28A 0.9800
C28 H28B 0.9800
C28 H28C 0.9800
C29 H29A 0.9800
C29 H29B 0.9800
C29 H29C 0.9800
C30 H30A 0.9800
C30 H30B 0.9800
C30 H30C 0.9800
C31 H31A 0.9800
C31 H31B 0.9800
C31 H31C 0.9800
C32 H32A 0.9800
C32 H32B 0.9800
C32 H32C 0.9800
C33 H33A 0.9800
C33 H33B 0.9800
C33 H33C 0.9800
C34 H34A 0.9800
C34 H34B 0.9800
C34 H34C 0.9800
C35 H35A 0.9800
C35 H35B 0.9800
C35 H35C 0.9800
C36 H36A 0.9800
C36 H36B 0.9800
C36 H36C 0.9800

loop_
_geom_torsion_atom_site_label_1
_geom_torsion_atom_site_label_2
_geom_torsion_atom_site_label_3
_geom_torsion_atom_site_label_4
_geom_torsion
O2 Yb1 Yb2 N4 -164.6(2)
O1 Yb1 Yb2 N4 76.7(3)
C5 Yb1 Yb2 N4 91.8(3)
C6 Yb1 Yb2 N4 52.4(3)
C9 Yb1 Yb2 N4 129.4(3)
N2 Yb1 Yb2 N4 -57.8(3)
C8 Yb1 Yb2 N4 157.3(6)
C7 Yb1 Yb2 N4 23.9(5)
C16 Yb1 Yb2 N4 -25.6(3)
C19 Yb1 Yb2 N4 -80.7(3)
C17 Yb1 Yb2 N4 -36.0(3)
C18 Yb1 Yb2 N4 -65.6(3)
O2 Yb1 Yb2 O1 118.7(2)
C5 Yb1 Yb2 O1 15.1(2)
C6 Yb1 Yb2 O1 -24.3(2)
C9 Yb1 Yb2 O1 52.7(3)
N2 Yb1 Yb2 O1 -134.5(2)
C8 Yb1 Yb2 O1 80.6(6)
C7 Yb1 Yb2 O1 -52.8(5)
C16 Yb1 Yb2 O1 -102.3(2)
C19 Yb1 Yb2 O1 -157.4(2)
C17 Yb1 Yb2 O1 -112.7(2)
C18 Yb1 Yb2 O1 -142.3(2)
O2 Yb1 Yb2 N2 -106.9(2)
O1 Yb1 Yb2 N2 134.5(2)
C5 Yb1 Yb2 N2 149.6(2)
C6 Yb1 Yb2 N2 110.2(3)
C9 Yb1 Yb2 N2 -172.8(3)
C8 Yb1 Yb2 N2 -145.0(6)
C7 Yb1 Yb2 N2 81.6(5)
C16 Yb1 Yb2 N2 32.2(3)
C19 Yb1 Yb2 N2 -23.0(3)
C17 Yb1 Yb2 N2 21.8(3)
C18 Yb1 Yb2 N2 -7.8(3)
O2 Yb1 Yb2 C20 -4.9(2)
O1 Yb1 Yb2 C20 -123.5(2)
C5 Yb1 Yb2 C20 -108.4(2)
C6 Yb1 Yb2 C20 -147.8(2)
C9 Yb1 Yb2 C20 -70.8(3)
N2 Yb1 Yb2 C20 102.0(2)
C8 Yb1 Yb2 C20 -43.0(6)
C7 Yb1 Yb2 C20 -176.4(5)
C16 Yb1 Yb2 C20 134.2(2)
C19 Yb1 Yb2 C20 79.0(2)
C17 Yb1 Yb2 C20 123.8(2)
C18 Yb1 Yb2 C20 94.2(2)
O2 Yb1 Yb2 C21 -29.82(19)
O1 Yb1 Yb2 C21 -148.5(2)
C5 Yb1 Yb2 C21 -133.4(2)
C6 Yb1 Yb2 C21 -172.8(2)
C9 Yb1 Yb2 C21 -95.8(3)
N2 Yb1 Yb2 C21 77.0(2)
C8 Yb1 Yb2 C21 -67.9(6)
C7 Yb1 Yb2 C21 158.7(5)
C16 Yb1 Yb2 C21 109.2(2)
C19 Yb1 Yb2 C21 54.1(2)
C17 Yb1 Yb2 C21 98.8(2)
C18 Yb1 Yb2 C21 69.3(2)
O2 Yb1 Yb2 C24 23.4(2)
O1 Yb1 Yb2 C24 -95.2(2)
C5 Yb1 Yb2 C24 -80.2(2)
C6 Yb1 Yb2 C24 -119.5(2)
C9 Yb1 Yb2 C24 -42.5(3)
N2 Yb1 Yb2 C24 130.3(2)
C8 Yb1 Yb2 C24 -14.7(6)
C7 Yb1 Yb2 C24 -148.1(5)
C16 Yb1 Yb2 C24 162.5(2)
C19 Yb1 Yb2 C24 107.3(2)
C17 Yb1 Yb2 C24 152.0(2)
C18 Yb1 Yb2 C24 122.5(2)
O2 Yb1 Yb2 C22 -19.8(2)
O1 Yb1 Yb2 C22 -138.5(2)
C5 Yb1 Yb2 C22 -123.4(2)
C6 Yb1 Yb2 C22 -162.7(3)
C9 Yb1 Yb2 C22 -85.7(3)
N2 Yb1 Yb2 C22 87.1(3)
C8 Yb1 Yb2 C22 -57.9(6)
C7 Yb1 Yb2 C22 168.7(5)
C16 Yb1 Yb2 C22 119.3(3)
C19 Yb1 Yb2 C22 64.1(2)
C17 Yb1 Yb2 C22 108.8(2)
C18 Yb1 Yb2 C22 79.3(2)
O2 Yb1 Yb2 C23 20.4(2)
O1 Yb1 Yb2 C23 -98.3(2)
C5 Yb1 Yb2 C23 -83.2(2)
C6 Yb1 Yb2 C23 -122.6(3)
C9 Yb1 Yb2 C23 -45.6(3)
N2 Yb1 Yb2 C23 127.2(3)
C8 Yb1 Yb2 C23 -17.7(6)
C7 Yb1 Yb2 C23 -151.1(5)
C16 Yb1 Yb2 C23 159.4(3)
C19 Yb1 Yb2 C23 104.3(2)
C17 Yb1 Yb2 C23 149.0(2)
C18 Yb1 Yb2 C23 119.5(2)
C5 Si1 N1 C1 47.4(6)
C14 Si1 N1 C1 167.2(5)
C15 Si1 N1 C1 -75.8(6)
C5 Si1 N1 C4 -114.8(6)
C14 Si1 N1 C4 4.9(6)
C15 Si1 N1 C4 122.0(6)
N4 Yb2 N2 C19 -145.9(6)
O1 Yb2 N2 C19 102.1(7)
C20 Yb2 N2 C19 -0.4(7)
C21 Yb2 N2 C19 -32.3(7)
C24 Yb2 N2 C19 10.6(7)
C22 Yb2 N2 C19 -48.6(7)
C23 Yb2 N2 C19 -24.6(8)
Yb1 Yb2 N2 C19 75.3(6)
N4 Yb2 N2 C16 62.5(5)
O1 Yb2 N2 C16 -49.4(5)
C20 Yb2 N2 C16 -152.0(5)
C21 Yb2 N2 C16 176.2(5)
C24 Yb2 N2 C16 -141.0(4)
C22 Yb2 N2 C16 159.8(4)
C23 Yb2 N2 C16 -176.1(4)
Yb1 Yb2 N2 C16 -76.2(5)
N4 Yb2 N2 Yb1 138.74(19)
O1 Yb2 N2 Yb1 26.77(15)
C20 Yb2 N2 Yb1 -75.8(2)
C21 Yb2 N2 Yb1 -107.59(19)
C24 Yb2 N2 Yb1 -64.8(3)
C22 Yb2 N2 Yb1 -123.97(18)
C23 Yb2 N2 Yb1 -99.9(3)
O2 Yb1 N2 C19 -66.7(4)
O1 Yb1 N2 C19 -162.2(4)
C5 Yb1 N2 C19 160.4(4)
C6 Yb1 N2 C19 113.6(4)
C9 Yb1 N2 C19 -75(2)
C8 Yb1 N2 C19 25.9(6)
C7 Yb1 N2 C19 70.2(4)
C16 Yb1 N2 C19 109.1(5)
C17 Yb1 N2 C19 73.4(4)
C18 Yb1 N2 C19 34.7(4)
O2 Yb1 N2 C16 -175.8(4)
O1 Yb1 N2 C16 88.7(4)
C5 Yb1 N2 C16 51.3(6)
C6 Yb1 N2 C16 4.5(5)
C9 Yb1 N2 C16 176(2)
C8 Yb1 N2 C16 -83.2(5)
C7 Yb1 N2 C16 -38.9(5)
C19 Yb1 N2 C16 -109.1(5)
C17 Yb1 N2 C16 -35.7(4)
C18 Yb1 N2 C16 -74.4(4)
O2 Yb1 N2 Yb2 68.5(2)
O1 Yb1 N2 Yb2 -27.03(15)
C5 Yb1 N2 Yb2 -64.4(4)
C6 Yb1 N2 Yb2 -111.2(2)
C9 Yb1 N2 Yb2 60(2)
C8 Yb1 N2 Yb2 161.1(3)
C7 Yb1 N2 Yb2 -154.6(2)
C16 Yb1 N2 Yb2 -115.7(5)
C19 Yb1 N2 Yb2 135.2(4)
C17 Yb1 N2 Yb2 -151.4(3)
C18 Yb1 N2 Yb2 169.9(3)
C31 Si3 N4 Si4 -154.1(4)
C32 Si3 N4 Si4 85.4(5)
C33 Si3 N4 Si4 -33.9(5)
C31 Si3 N4 Yb2 25.6(5)
C32 Si3 N4 Yb2 -94.9(5)
C33 Si3 N4 Yb2 145.8(4)
C36 Si4 N4 Si3 -53.2(5)
C35 Si4 N4 Si3 68.2(5)
C34 Si4 N4 Si3 -170.4(4)
C36 Si4 N4 Yb2 127.1(4)
C35 Si4 N4 Yb2 -111.5(3)
C34 Si4 N4 Yb2 9.9(4)
O1 Yb2 N4 Si3 106.5(4)
N2 Yb2 N4 Si3 28.7(4)
C20 Yb2 N4 Si3 -78.6(5)
C21 Yb2 N4 Si3 -64.7(4)
C24 Yb2 N4 Si3 -124.6(4)
C22 Yb2 N4 Si3 -88.5(4)
C23 Yb2 N4 Si3 -117.9(4)
Yb1 Yb2 N4 Si3 66.1(4)
O1 Yb2 N4 Si4 -73.7(3)
N2 Yb2 N4 Si4 -151.6(3)
C20 Yb2 N4 Si4 101.1(4)
C21 Yb2 N4 Si4 115.0(3)
C24 Yb2 N4 Si4 55.1(4)
C22 Yb2 N4 Si4 91.3(3)
C23 Yb2 N4 Si4 61.9(3)
Yb1 Yb2 N4 Si4 -114.1(2)
N4 Yb2 O1 C1 11.6(5)
N2 Yb2 O1 C1 105.3(4)
C20 Yb2 O1 C1 -165.2(4)
C21 Yb2 O1 C1 -179.3(4)
C24 Yb2 O1 C1 -132.5(4)
C22 Yb2 O1 C1 -137.0(5)
C23 Yb2 O1 C1 -112.5(4)
Yb1 Yb2 O1 C1 136.9(5)
N4 Yb2 O1 Yb1 -125.29(19)
N2 Yb2 O1 Yb1 -31.57(17)
C20 Yb2 O1 Yb1 57.8(2)
C21 Yb2 O1 Yb1 43.8(3)
C24 Yb2 O1 Yb1 90.58(19)
C22 Yb2 O1 Yb1 86.1(4)
C23 Yb2 O1 Yb1 110.6(2)
O2 Yb1 O1 C1 160.2(4)
C5 Yb1 O1 C1 52.1(4)
C6 Yb1 O1 C1 21.5(4)
C9 Yb1 O1 C1 75.2(4)
N2 Yb1 O1 C1 -110.9(4)
C8 Yb1 O1 C1 63.1(5)
C7 Yb1 O1 C1 19.9(5)
C16 Yb1 O1 C1 -78.5(4)
C19 Yb1 O1 C1 -120.0(4)
C17 Yb1 O1 C1 -70.1(4)
C18 Yb1 O1 C1 -96.0(4)
O2 Yb1 O1 Yb2 -58.93(18)
C5 Yb1 O1 Yb2 -167.10(18)
C6 Yb1 O1 Yb2 162.37(17)
C9 Yb1 O1 Yb2 -143.95(18)
N2 Yb1 O1 Yb2 29.90(16)
C8 Yb1 O1 Yb2 -156.0(2)
C7 Yb1 O1 Yb2 160.77(19)
C16 Yb1 O1 Yb2 62.3(2)
C19 Yb1 O1 Yb2 20.9(2)
C17 Yb1 O1 Yb2 70.7(2)
C18 Yb1 O1 Yb2 44.8(2)
C30 Si2 O2 Yb1 -148.3(6)
C29 Si2 O2 Yb1 97.1(7)
C20 Si2 O2 Yb1 -26.7(7)
O1 Yb1 O2 Si2 55.3(7)
C5 Yb1 O2 Si2 141.9(6)
C6 Yb1 O2 Si2 163.4(6)
C9 Yb1 O2 Si2 162.8(7)
N2 Yb1 O2 Si2 -16.3(7)
C8 Yb1 O2 Si2 -166.8(7)
C7 Yb1 O2 Si2 -160.1(6)
C16 Yb1 O2 Si2 -18.8(7)
C19 Yb1 O2 Si2 -44.5(6)
C17 Yb1 O2 Si2 -54.6(7)
C18 Yb1 O2 Si2 -66.1(7)
C4 N1 C1 C2 -1.1(7)
Si1 N1 C1 C2 -166.1(5)
C4 N1 C1 O1 -178.9(6)
Si1 N1 C1 O1 16.1(8)
Yb2 O1 C1 C2 -25.6(9)
Yb1 O1 C1 C2 107.2(7)
Yb2 O1 C1 N1 151.8(4)
Yb1 O1 C1 N1 -75.5(6)
N1 C1 C2 C3 0.1(8)
O1 C1 C2 C3 177.7(6)
C1 C2 C3 C4 0.9(8)
C2 C3 C4 N1 -1.5(8)
C1 N1 C4 C3 1.6(8)
Si1 N1 C4 C3 166.6(5)
N1 Si1 C5 C9 -137.7(7)
C14 Si1 C5 C9 106.8(7)
C15 Si1 C5 C9 -20.1(8)
N1 Si1 C5 C6 42.6(6)
C14 Si1 C5 C6 -73.0(6)
C15 Si1 C5 C6 160.2(5)
N1 Si1 C5 Yb1 -45.3(3)
C14 Si1 C5 Yb1 -160.9(3)
C15 Si1 C5 Yb1 72.2(4)
O2 Yb1 C5 C9 41.6(4)
O1 Yb1 C5 C9 135.6(4)
C6 Yb1 C5 C9 -111.0(6)
N2 Yb1 C5 C9 170.9(4)
C8 Yb1 C5 C9 -35.0(4)
C7 Yb1 C5 C9 -74.9(4)
C16 Yb1 C5 C9 -159.0(4)
C19 Yb1 C5 C9 -98.1(13)
C17 Yb1 C5 C9 -122.8(4)
C18 Yb1 C5 C9 -91.1(5)
O2 Yb1 C5 C6 152.6(4)
O1 Yb1 C5 C6 -113.3(4)
C9 Yb1 C5 C6 111.0(6)
N2 Yb1 C5 C6 -78.0(5)
C8 Yb1 C5 C6 76.0(4)
C7 Yb1 C5 C6 36.1(4)
C16 Yb1 C5 C6 -48.0(5)
C19 Yb1 C5 C6 13.0(15)
C17 Yb1 C5 C6 -11.8(5)
C18 Yb1 C5 C6 19.9(6)
O2 Yb1 C5 Si1 -86.8(3)
O1 Yb1 C5 Si1 7.3(3)
C6 Yb1 C5 Si1 120.6(5)
C9 Yb1 C5 Si1 -128.4(5)
N2 Yb1 C5 Si1 42.6(5)
C8 Yb1 C5 Si1 -163.4(4)
C7 Yb1 C5 Si1 156.7(4)
C16 Yb1 C5 Si1 72.6(3)
C19 Yb1 C5 Si1 133.6(12)
C17 Yb1 C5 Si1 108.8(3)
C18 Yb1 C5 Si1 140.5(3)
C9 C5 C6 C7 2.1(8)
Si1 C5 C6 C7 -178.2(5)
Yb1 C5 C6 C7 -68.3(5)
C9 C5 C6 C10 -175.4(7)
Si1 C5 C6 C10 4.4(10)
Yb1 C5 C6 C10 114.2(7)
C9 C5 C6 Yb1 70.4(5)
Si1 C5 C6 Yb1 -109.8(5)
O2 Yb1 C6 C7 75.4(4)
O1 Yb1 C6 C7 -177.6(3)
C5 Yb1 C6 C7 114.7(6)
C9 Yb1 C6 C7 76.0(4)
N2 Yb1 C6 C7 -105.1(4)
C8 Yb1 C6 C7 36.7(4)
C16 Yb1 C6 C7 -102.7(4)
C19 Yb1 C6 C7 -62.0(5)
C17 Yb1 C6 C7 -75.2(4)
C18 Yb1 C6 C7 -52.1(4)
O2 Yb1 C6 C5 -39.4(5)
O1 Yb1 C6 C5 67.6(4)
C9 Yb1 C6 C5 -38.7(4)
N2 Yb1 C6 C5 140.2(4)
C8 Yb1 C6 C5 -78.1(4)
C7 Yb1 C6 C5 -114.7(6)
C16 Yb1 C6 C5 142.5(4)
C19 Yb1 C6 C5 -176.8(4)
C17 Yb1 C6 C5 170.1(4)
C18 Yb1 C6 C5 -166.9(4)
O2 Yb1 C6 C10 -161.0(4)
O1 Yb1 C6 C10 -53.9(5)
C5 Yb1 C6 C10 -121.6(7)
C9 Yb1 C6 C10 -160.3(6)
N2 Yb1 C6 C10 18.6(6)
C8 Yb1 C6 C10 160.4(6)
C7 Yb1 C6 C10 123.7(7)
C16 Yb1 C6 C10 21.0(5)
C19 Yb1 C6 C10 61.6(6)
C17 Yb1 C6 C10 48.5(5)
C18 Yb1 C6 C10 71.5(5)
C5 C6 C7 C8 -0.5(8)
C10 C6 C7 C8 176.9(6)
Yb1 C6 C7 C8 -65.8(5)
C5 C6 C7 C11 -174.3(7)
C10 C6 C7 C11 3.2(12)
Yb1 C6 C7 C11 120.5(7)
C5 C6 C7 Yb1 65.2(5)
C10 C6 C7 Yb1 -117.3(7)
O2 Yb1 C7 C6 -128.4(4)
O1 Yb1 C7 C6 3.0(4)
C5 Yb1 C7 C6 -38.2(3)
C9 Yb1 C7 C6 -79.0(4)
N2 Yb1 C7 C6 105.2(4)
C8 Yb1 C7 C6 -115.6(6)
C16 Yb1 C7 C6 85.4(4)
C19 Yb1 C7 C6 137.5(4)
C17 Yb1 C7 C6 102.6(4)
C18 Yb1 C7 C6 131.7(4)
O2 Yb1 C7 C8 -12.8(5)
O1 Yb1 C7 C8 118.7(4)
C5 Yb1 C7 C8 77.5(4)
C6 Yb1 C7 C8 115.6(6)
C9 Yb1 C7 C8 36.6(4)
N2 Yb1 C7 C8 -139.2(4)
C16 Yb1 C7 C8 -158.9(4)
C19 Yb1 C7 C8 -106.8(4)
C17 Yb1 C7 C8 -141.7(4)
C18 Yb1 C7 C8 -112.7(4)
O2 Yb1 C7 C11 107.3(6)
O1 Yb1 C7 C11 -121.2(6)
C5 Yb1 C7 C11 -162.4(7)
C6 Yb1 C7 C11 -124.2(8)
C9 Yb1 C7 C11 156.7(7)
N2 Yb1 C7 C11 -19.1(8)
C8 Yb1 C7 C11 120.1(8)
C16 Yb1 C7 C11 -38.8(7)
C19 Yb1 C7 C11 13.3(7)
C17 Yb1 C7 C11 -21.6(6)
C18 Yb1 C7 C11 7.5(6)
C6 C7 C8 C9 -1.2(8)
C11 C7 C8 C9 172.8(7)
Yb1 C7 C8 C9 -65.8(5)
C6 C7 C8 C12 -177.0(7)
C11 C7 C8 C12 -2.9(11)
Yb1 C7 C8 C12 118.4(7)
C6 C7 C8 Yb1 64.6(5)
C11 C7 C8 Yb1 -121.4(7)
O2 Yb1 C8 C9 -76.3(4)
O1 Yb1 C8 C9 22.6(5)
C5 Yb1 C8 C9 36.4(4)
C6 Yb1 C8 C9 78.3(4)
N2 Yb1 C8 C9 -168.9(4)
C7 Yb1 C8 C9 114.6(6)
C16 Yb1 C8 C9 144.1(4)
C19 Yb1 C8 C9 -153.8(4)
C17 Yb1 C8 C9 154.5(4)
C18 Yb1 C8 C9 -175.7(4)
O2 Yb1 C8 C7 169.1(4)
O1 Yb1 C8 C7 -92.0(4)
C5 Yb1 C8 C7 -78.2(4)
C6 Yb1 C8 C7 -36.3(4)
C9 Yb1 C8 C7 -114.6(6)
N2 Yb1 C8 C7 76.6(6)
C16 Yb1 C8 C7 29.5(6)
C19 Yb1 C8 C7 91.6(4)
C17 Yb1 C8 C7 39.9(5)
C18 Yb1 C8 C7 69.7(4)
O2 Yb1 C8 C12 45.8(6)
O1 Yb1 C8 C12 144.7(5)
C5 Yb1 C8 C12 158.5(6)
C6 Yb1 C8 C12 -159.6(6)
C9 Yb1 C8 C12 122.1(7)
N2 Yb1 C8 C12 -46.7(7)
C7 Yb1 C8 C12 -123.3(7)
C16 Yb1 C8 C12 -93.8(6)
C19 Yb1 C8 C12 -31.7(6)
C17 Yb1 C8 C12 -83.4(6)
C18 Yb1 C8 C12 -53.6(6)
C7 C8 C9 C5 2.6(8)
C12 C8 C9 C5 178.4(7)
Yb1 C8 C9 C5 -64.1(5)
C7 C8 C9 C13 -178.7(6)
C12 C8 C9 C13 -2.9(11)
Yb1 C8 C9 C13 114.6(7)
C7 C8 C9 Yb1 66.6(5)
C12 C8 C9 Yb1 -117.5(7)
C6 C5 C9 C8 -2.9(8)
Si1 C5 C9 C8 177.4(6)
Yb1 C5 C9 C8 66.8(5)
C6 C5 C9 C13 178.5(6)
Si1 C5 C9 C13 -1.3(11)
Yb1 C5 C9 C13 -111.8(7)
C6 C5 C9 Yb1 -69.7(5)
Si1 C5 C9 Yb1 110.6(6)
O2 Yb1 C9 C8 102.2(4)
O1 Yb1 C9 C8 -164.2(4)
C5 Yb1 C9 C8 -117.1(5)
C6 Yb1 C9 C8 -77.3(4)
N2 Yb1 C9 C8 111(2)
C7 Yb1 C9 C8 -37.4(4)
C16 Yb1 C9 C8 -74.5(7)
C19 Yb1 C9 C8 44.6(6)
C17 Yb1 C9 C8 -35.1(5)
C18 Yb1 C9 C8 5.6(5)
O2 Yb1 C9 C5 -140.7(4)
O1 Yb1 C9 C5 -47.1(4)
C6 Yb1 C9 C5 39.8(4)
N2 Yb1 C9 C5 -132(2)
C8 Yb1 C9 C5 117.1(5)
C7 Yb1 C9 C5 79.7(4)
C16 Yb1 C9 C5 42.6(7)
C19 Yb1 C9 C5 161.7(4)
C17 Yb1 C9 C5 82.0(5)
C18 Yb1 C9 C5 122.7(4)
O2 Yb1 C9 C13 -17.8(5)
O1 Yb1 C9 C13 75.8(5)
C5 Yb1 C9 C13 122.9(7)
C6 Yb1 C9 C13 162.6(6)
N2 Yb1 C9 C13 -9(2)
C8 Yb1 C9 C13 -120.0(7)
C7 Yb1 C9 C13 -157.4(7)
C16 Yb1 C9 C13 165.5(5)
C19 Yb1 C9 C13 -75.4(7)
C17 Yb1 C9 C13 -155.1(5)
C18 Yb1 C9 C13 -114.4(5)
C19 N2 C16 C17 -0.4(8)
Yb2 N2 C16 C17 159.1(4)
Yb1 N2 C16 C17 72.2(5)
C19 N2 C16 Yb1 -72.6(4)
Yb2 N2 C16 Yb1 86.9(3)
O2 Yb1 C16 N2 4.9(5)
O1 Yb1 C16 N2 -81.4(4)
C5 Yb1 C16 N2 -152.1(4)
C6 Yb1 C16 N2 -176.6(4)
C9 Yb1 C16 N2 -178.9(5)
C8 Yb1 C16 N2 135.5(4)
C7 Yb1 C16 N2 151.2(4)
C19 Yb1 C16 N2 39.2(4)
C17 Yb1 C16 N2 115.3(6)
C18 Yb1 C16 N2 78.4(4)
O2 Yb1 C16 C17 -110.4(4)
O1 Yb1 C16 C17 163.3(5)
C5 Yb1 C16 C17 92.6(5)
C6 Yb1 C16 C17 68.1(5)
C9 Yb1 C16 C17 65.8(8)
N2 Yb1 C16 C17 -115.3(6)
C8 Yb1 C16 C17 20.2(6)
C7 Yb1 C16 C17 35.9(5)
C19 Yb1 C16 C17 -76.1(5)
C18 Yb1 C16 C17 -36.9(4)
N2 C16 C17 C18 -0.2(8)
Yb1 C16 C17 C18 67.2(5)
N2 C16 C17 Yb1 -67.4(5)
O2 Yb1 C17 C16 90.2(5)
O1 Yb1 C17 C16 -16.4(5)
C5 Yb1 C17 C16 -108.4(5)
C6 Yb1 C17 C16 -114.8(5)
C9 Yb1 C17 C16 -147.3(4)
N2 Yb1 C17 C16 37.0(4)
C8 Yb1 C17 C16 -165.4(4)
C7 Yb1 C17 C16 -145.5(5)
C19 Yb1 C17 C16 77.0(5)
C18 Yb1 C17 C16 113.6(6)
O2 Yb1 C17 C18 -23.4(5)
O1 Yb1 C17 C18 -129.9(4)
C5 Yb1 C17 C18 138.0(4)
C6 Yb1 C17 C18 131.6(5)
C9 Yb1 C17 C18 99.2(5)
N2 Yb1 C17 C18 -76.6(5)
C8 Yb1 C17 C18 81.0(5)
C7 Yb1 C17 C18 101.0(5)
C16 Yb1 C17 C18 -113.6(6)
C19 Yb1 C17 C18 -36.6(4)
C16 C17 C18 C19 0.7(8)
Yb1 C17 C18 C19 64.2(5)
C16 C17 C18 Yb1 -63.5(5)
O2 Yb1 C18 C19 47.3(5)
O1 Yb1 C18 C19 -54.4(5)
C5 Yb1 C18 C19 -177.6(4)
C6 Yb1 C18 C19 -166.2(4)
C9 Yb1 C18 C19 136.8(4)
N2 Yb1 C18 C19 -35.8(4)
C8 Yb1 C18 C19 139.8(5)
C7 Yb1 C18 C19 169.4(5)
C16 Yb1 C18 C19 -76.8(5)
C17 Yb1 C18 C19 -114.0(7)
O2 Yb1 C18 C17 161.3(4)
O1 Yb1 C18 C17 59.6(5)
C5 Yb1 C18 C17 -63.6(6)
C6 Yb1 C18 C17 -52.2(5)
C9 Yb1 C18 C17 -109.2(5)
N2 Yb1 C18 C17 78.2(5)
C8 Yb1 C18 C17 -106.2(4)
C7 Yb1 C18 C17 -76.6(5)
C16 Yb1 C18 C17 37.2(4)
C19 Yb1 C18 C17 114.0(7)
C16 N2 C19 C18 0.8(8)
Yb2 N2 C19 C18 -152.8(5)
Yb1 N2 C19 C18 -70.9(6)
C16 N2 C19 Yb1 71.7(4)
Yb2 N2 C19 Yb1 -81.9(5)
C17 C18 C19 N2 -0.9(9)
Yb1 C18 C19 N2 66.2(5)
C17 C18 C19 Yb1 -67.1(5)
O2 Yb1 C19 N2 110.6(4)
O1 Yb1 C19 N2 17.1(4)
C5 Yb1 C19 N2 -108.1(13)
C6 Yb1 C19 N2 -97.6(4)
C9 Yb1 C19 N2 169.4(3)
C8 Yb1 C19 N2 -165.3(3)
C7 Yb1 C19 N2 -129.0(4)
C16 Yb1 C19 N2 -40.0(3)
C17 Yb1 C19 N2 -80.1(4)
C18 Yb1 C19 N2 -117.0(6)
O2 Yb1 C19 C18 -132.4(5)
O1 Yb1 C19 C18 134.1(4)
C5 Yb1 C19 C18 8.9(16)
C6 Yb1 C19 C18 19.3(6)
C9 Yb1 C19 C18 -73.7(6)
N2 Yb1 C19 C18 117.0(6)
C8 Yb1 C19 C18 -48.4(5)
C7 Yb1 C19 C18 -12.0(5)
C16 Yb1 C19 C18 76.9(5)
C17 Yb1 C19 C18 36.9(4)
O2 Si2 C20 C21 102.1(6)
C30 Si2 C20 C21 -137.7(6)
C29 Si2 C20 C21 -21.7(7)
O2 Si2 C20 C24 -82.6(5)
C30 Si2 C20 C24 37.5(6)
C29 Si2 C20 C24 153.6(5)
O2 Si2 C20 Yb2 7.8(4)
C30 Si2 C20 Yb2 127.9(3)
C29 Si2 C20 Yb2 -116.0(4)
N4 Yb2 C20 C21 24.6(5)
O1 Yb2 C20 C21 -160.2(3)
N2 Yb2 C20 C21 -84.7(4)
C24 Yb2 C20 C21 112.7(5)
C22 Yb2 C20 C21 37.1(3)
C23 Yb2 C20 C21 76.2(4)
Yb1 Yb2 C20 C21 -128.7(4)
N4 Yb2 C20 C24 -88.1(5)
O1 Yb2 C20 C24 87.1(4)
N2 Yb2 C20 C24 162.6(4)
C21 Yb2 C20 C24 -112.7(5)
C22 Yb2 C20 C24 -75.6(4)
C23 Yb2 C20 C24 -36.5(4)
Yb1 Yb2 C20 C24 118.6(4)
N4 Yb2 C20 Si2 152.5(3)
O1 Yb2 C20 Si2 -32.3(4)
N2 Yb2 C20 Si2 43.2(3)
C21 Yb2 C20 Si2 127.9(5)
C24 Yb2 C20 Si2 -119.4(5)
C22 Yb2 C20 Si2 165.0(5)
C23 Yb2 C20 Si2 -155.9(4)
Yb1 Yb2 C20 Si2 -0.8(3)
C24 C20 C21 C22 -1.8(7)
Si2 C20 C21 C22 174.0(4)
Yb2 C20 C21 C22 -70.6(4)
C24 C20 C21 C25 -175.1(6)
Si2 C20 C21 C25 0.7(10)
Yb2 C20 C21 C25 116.1(6)
C24 C20 C21 Yb2 68.8(4)
Si2 C20 C21 Yb2 -115.4(5)
N4 Yb2 C21 C22 -51.0(4)
O1 Yb2 C21 C22 139.9(3)
N2 Yb2 C21 C22 -150.7(4)
C20 Yb2 C21 C22 113.3(5)
C24 Yb2 C21 C22 75.0(4)
C23 Yb2 C21 C22 35.4(3)
Yb1 Yb2 C21 C22 165.5(3)
N4 Yb2 C21 C20 -164.4(3)
O1 Yb2 C21 C20 26.5(4)
N2 Yb2 C21 C20 95.9(4)
C24 Yb2 C21 C20 -38.4(3)
C22 Yb2 C21 C20 -113.3(5)
C23 Yb2 C21 C20 -77.9(4)
Yb1 Yb2 C21 C20 52.1(4)
N4 Yb2 C21 C25 71.7(5)
O1 Yb2 C21 C25 -97.4(5)
N2 Yb2 C21 C25 -28.0(5)
C20 Yb2 C21 C25 -123.9(7)
C24 Yb2 C21 C25 -162.3(6)
C22 Yb2 C21 C25 122.7(7)
C23 Yb2 C21 C25 158.2(6)
Yb1 Yb2 C21 C25 -71.8(5)
C20 C21 C22 C23 1.2(7)
C25 C21 C22 C23 174.8(6)
Yb2 C21 C22 C23 -66.4(4)
C20 C21 C22 C26 -176.2(6)
C25 C21 C22 C26 -2.7(9)
Yb2 C21 C22 C26 116.2(6)
C20 C21 C22 Yb2 67.6(4)
C25 C21 C22 Yb2 -118.8(6)
N4 Yb2 C22 C23 -109.0(4)
O1 Yb2 C22 C23 42.4(6)
N2 Yb2 C22 C23 149.6(4)
C20 Yb2 C22 C23 78.4(4)
C21 Yb2 C22 C23 116.5(5)
C24 Yb2 C22 C23 36.7(4)
Yb1 Yb2 C22 C23 97.3(4)
N4 Yb2 C22 C21 134.4(4)
O1 Yb2 C22 C21 -74.2(5)
N2 Yb2 C22 C21 33.0(4)
C20 Yb2 C22 C21 -38.2(3)
C24 Yb2 C22 C21 -79.8(4)
C23 Yb2 C22 C21 -116.5(5)
Yb1 Yb2 C22 C21 -19.2(4)
N4 Yb2 C22 C26 13.9(5)
O1 Yb2 C22 C26 165.3(4)
N2 Yb2 C22 C26 -87.5(5)
C20 Yb2 C22 C26 -158.7(6)
C21 Yb2 C22 C26 -120.5(7)
C24 Yb2 C22 C26 159.7(6)
C23 Yb2 C22 C26 122.9(7)
Yb1 Yb2 C22 C26 -139.8(5)
C21 C22 C23 C24 -0.1(7)
C26 C22 C23 C24 177.3(6)
Yb2 C22 C23 C24 -63.8(4)
C21 C22 C23 C27 -169.7(6)
C26 C22 C23 C27 7.7(10)
Yb2 C22 C23 C27 126.6(6)
C21 C22 C23 Yb2 63.7(4)
C26 C22 C23 Yb2 -118.9(6)
N4 Yb2 C23 C22 74.7(4)
O1 Yb2 C23 C22 -156.2(3)
N2 Yb2 C23 C22 -45.9(5)
C20 Yb2 C23 C22 -77.0(4)
C21 Yb2 C23 C22 -36.1(4)
C24 Yb2 C23 C22 -115.1(6)
Yb1 Yb2 C23 C22 -109.3(3)
N4 Yb2 C23 C24 -170.2(4)
O1 Yb2 C23 C24 -41.1(4)
N2 Yb2 C23 C24 69.2(5)
C20 Yb2 C23 C24 38.1(4)
C21 Yb2 C23 C24 79.0(4)
C22 Yb2 C23 C24 115.1(6)
Yb1 Yb2 C23 C24 5.9(5)
N4 Yb2 C23 C27 -48.9(6)
O1 Yb2 C23 C27 80.2(6)
N2 Yb2 C23 C27 -169.5(5)
C20 Yb2 C23 C27 159.4(7)
C21 Yb2 C23 C27 -159.7(7)
C24 Yb2 C23 C27 121.3(8)
C22 Yb2 C23 C27 -123.6(7)
Yb1 Yb2 C23 C27 127.1(5)
C22 C23 C24 C20 -1.1(7)
C27 C23 C24 C20 168.6(6)
Yb2 C23 C24 C20 -66.8(4)
C22 C23 C24 C28 -177.3(6)
C27 C23 C24 C28 -7.6(10)
Yb2 C23 C24 C28 117.0(6)
C22 C23 C24 Yb2 65.7(4)
C27 C23 C24 Yb2 -124.6(6)
C21 C20 C24 C23 1.8(7)
Si2 C20 C24 C23 -174.4(4)
Yb2 C20 C24 C23 70.3(4)
C21 C20 C24 C28 177.8(6)
Si2 C20 C24 C28 1.5(9)
Yb2 C20 C24 C28 -113.7(6)
C21 C20 C24 Yb2 -68.6(4)
Si2 C20 C24 Yb2 115.2(4)
N4 Yb2 C24 C23 13.0(5)
O1 Yb2 C24 C23 146.6(4)
N2 Yb2 C24 C23 -135.0(4)
C20 Yb2 C24 C23 -114.1(6)
C21 Yb2 C24 C23 -76.1(4)
C22 Yb2 C24 C23 -36.2(4)
Yb1 Yb2 C24 C23 -175.4(4)
N4 Yb2 C24 C20 127.0(4)
O1 Yb2 C24 C20 -99.4(4)
N2 Yb2 C24 C20 -21.0(4)
C21 Yb2 C24 C20 37.9(4)
C22 Yb2 C24 C20 77.8(4)
C23 Yb2 C24 C20 114.1(6)
Yb1 Yb2 C24 C20 -61.3(4)
N4 Yb2 C24 C28 -108.5(5)
O1 Yb2 C24 C28 25.1(5)
N2 Yb2 C24 C28 103.5(5)
C20 Yb2 C24 C28 124.5(7)
C21 Yb2 C24 C28 162.4(6)
C22 Yb2 C24 C28 -157.7(6)
C23 Yb2 C24 C28 -121.5(7)
Yb1 Yb2 C24 C28 63.2(5)
